data_1529868
loop_
_publ_author_name
'Katagiri, Kosuke'
'Komagawa, Shinsuke'
'Uchiyama, Masanobu'
'Yamaguchi, Kentaro'
'Azumaya, Isao'

_publ_section_title
;
 Control of a Chiral Property of a Calix[3]aramide: The Racemization
 Suppressed by Intramolecular Cyclic Hydrogen Bonds and DMSO-H2O
 System-Induced Spontaneous Resolution.
;
_journal_issue 15
_journal_name_full 'Organic letters'
_journal_page_first 3650
_journal_page_last 3653
_journal_paper_doi 10.1021/acs.orglett.5b01455
_journal_volume 17
_journal_year 2015
_chemical_formula_sum 'C67 H65 N6 O8 P3'
_chemical_formula_weight 1175.16
_chemical_name_systematic
; 
 ? 
;
_space_group_IT_number 2
_symmetry_cell_setting triclinic
_symmetry_space_group_name_Hall '-P 1'
_symmetry_space_group_name_H-M 'P -1'
_atom_sites_solution_hydrogens geom
_atom_sites_solution_primary direct
_atom_sites_solution_secondary difmap
_audit_creation_method SHELXL-97
_cell_angle_alpha 94.518(5)
_cell_angle_beta 91.104(5)
_cell_angle_gamma 100.582(5)
_cell_formula_units_Z 2
_cell_length_a 13.721(5)
_cell_length_b 14.840(6)
_cell_length_c 15.073(6)
_cell_measurement_reflns_used 4472
_cell_measurement_temperature 100
_cell_measurement_theta_max 23.88
_cell_measurement_theta_min 2.24
_cell_volume 3006(2)
_computing_cell_refinement 'APEX2 (Bruker AXS, 2006)'
_computing_data_collection 'APEX2 (Bruker AXS, 2006)'
_computing_data_reduction 'SAINT (Bruker AXS, 2004)'
_computing_molecular_graphics 'XSHEL (Bruker AXS,2002)'
_computing_publication_material 'XCIF (Bruker AXS, 2001)'
_computing_structure_refinement 'SHELXL-97 (Sheldrick, 1997)'
_computing_structure_solution 'SHELXS-97 (Sheldrick, 1997)'
_diffrn_ambient_temperature 100
_diffrn_detector_area_resol_mean 8.333
_diffrn_measured_fraction_theta_full 0.981
_diffrn_measured_fraction_theta_max 0.890
_diffrn_measurement_device_type 'Bruker APEXII CCD area detector'
_diffrn_measurement_method 'phi and omega scans'
_diffrn_radiation_monochromator graphite
_diffrn_radiation_source 'sealed tube'
_diffrn_radiation_type MoK\a
_diffrn_radiation_wavelength 0.71073
_diffrn_reflns_av_R_equivalents 0.0514
_diffrn_reflns_av_sigmaI/netI 0.0773
_diffrn_reflns_limit_h_max 17
_diffrn_reflns_limit_h_min -16
_diffrn_reflns_limit_k_max 17
_diffrn_reflns_limit_k_min -17
_diffrn_reflns_limit_l_max 18
_diffrn_reflns_limit_l_min -18
_diffrn_reflns_number 29925
_diffrn_reflns_theta_full 25.50
_diffrn_reflns_theta_max 26.83
_diffrn_reflns_theta_min 1.36
_exptl_absorpt_coefficient_mu 0.161
_exptl_absorpt_correction_T_max 0.9841
_exptl_absorpt_correction_T_min 0.9841
_exptl_absorpt_correction_type empirical
_exptl_absorpt_process_details
;
SADABS Sheldrick 1996
;
_exptl_crystal_colour colorless
_exptl_crystal_density_diffrn 1.298
_exptl_crystal_density_method 'not measured'
_exptl_crystal_description prismatic
_exptl_crystal_F_000 1236
_exptl_crystal_size_max 0.10
_exptl_crystal_size_mid 0.10
_exptl_crystal_size_min 0.10
_refine_diff_density_max 0.387
_refine_diff_density_min -0.390
_refine_diff_density_rms 0.060
_refine_ls_extinction_method none
_refine_ls_goodness_of_fit_ref 0.985
_refine_ls_hydrogen_treatment mixed
_refine_ls_matrix_type full
_refine_ls_number_parameters 774
_refine_ls_number_reflns 11481
_refine_ls_number_restraints 0
_refine_ls_restrained_S_all 0.985
_refine_ls_R_factor_all 0.0850
_refine_ls_R_factor_gt 0.0455
_refine_ls_shift/su_max 0.001
_refine_ls_shift/su_mean 0.000
_refine_ls_structure_factor_coef Fsqd
_refine_ls_weighting_details 'calc w=1/[\s^2^(Fo^2^)+(0.0579P)^2^+0.4297P] where P=(Fo^2^+2Fc^2^)/3'
_refine_ls_weighting_scheme calc
_refine_ls_wR_factor_gt 0.1078
_refine_ls_wR_factor_ref 0.1235
_reflns_number_gt 7538
_reflns_number_total 11481
_reflns_threshold_expression >2sigma(I)
_cod_data_source_file ol5b01455_si_001.cif
_cod_data_source_block compound1b
_cod_depositor_comments
;
The following automatic conversions were performed:

'_symmetry_cell_setting' value 'Triclinic' changed to 'triclinic'
according to
/usr/data/users/saulius/crontab/automatic-downloads/current/ACS/lib/dictionaries/cif_core.dic
dictionary named 'cif_core.dic' version 2.4.2 from 2011-04-26.

Automatic conversion script
Id: cif_fix_values 3271 2015-04-21 07:52:19Z andrius 
;
_cod_original_cell_volume 3006.0(19)
_cod_original_sg_symbol_H-M 'P-1   '
_cod_database_code 1529868

loop_
_symmetry_equiv_pos_as_xyz
'x, y, z'
'-x, -y, -z'

loop_
_atom_site_label
_atom_site_type_symbol
_atom_site_fract_x
_atom_site_fract_y
_atom_site_fract_z
_atom_site_U_iso_or_equiv
_atom_site_adp_type
_atom_site_occupancy
_atom_site_symmetry_multiplicity
_atom_site_calc_flag
_atom_site_refinement_flags
C1 C 0.2932(2) 0.44610(17) 0.27676(16) 0.0212(6) Uani 1 1 d .
C2 C 0.27527(18) 0.51197(16) 0.20967(16) 0.0188(6) Uani 1 1 d .
C3 C 0.21668(19) 0.57637(17) 0.23308(16) 0.0204(6) Uani 1 1 d .
H3 H 0.1876 0.5769 0.2898 0.024 Uiso 1 1 calc R
C4 C 0.19997(18) 0.64030(16) 0.17443(16) 0.0180(5) Uani 1 1 d .
C5 C 0.23495(18) 0.63244(16) 0.08796(15) 0.0179(5) Uani 1 1 d .
H5 H 0.2196 0.6721 0.0454 0.022 Uiso 1 1 calc R
C6 C 0.29164(18) 0.56718(17) 0.06469(15) 0.0184(6) Uani 1 1 d .
C7 C 0.31416(18) 0.50691(17) 0.12491(16) 0.0204(6) Uani 1 1 d .
H7 H 0.3550 0.4634 0.1087 0.024 Uiso 1 1 calc R
C8 C 0.68424(19) 0.68308(18) 0.25415(17) 0.0233(6) Uani 1 1 d .
C9 C 0.58270(18) 0.66374(17) 0.29292(15) 0.0196(6) Uani 1 1 d .
C10 C 0.54022(18) 0.73675(17) 0.32785(15) 0.0193(6) Uani 1 1 d .
H10 H 0.5759 0.7979 0.3273 0.023 Uiso 1 1 calc R
C11 C 0.44633(18) 0.72152(17) 0.36360(15) 0.0190(6) Uani 1 1 d .
C12 C 0.39685(19) 0.63073(16) 0.36696(15) 0.0196(6) Uani 1 1 d .
H12 H 0.3347 0.6183 0.3945 0.024 Uiso 1 1 calc R
C13 C 0.43858(19) 0.55907(16) 0.33004(16) 0.0195(6) Uani 1 1 d .
C14 C 0.53170(19) 0.57378(18) 0.29355(16) 0.0222(6) Uani 1 1 d .
H14 H 0.5599 0.5236 0.2696 0.027 Uiso 1 1 calc R
C15 C 0.41831(19) 0.60735(16) -0.04572(16) 0.0191(6) Uani 1 1 d .
C16 C 0.46946(18) 0.68078(17) 0.02254(15) 0.0186(6) Uani 1 1 d .
C17 C 0.55537(18) 0.66842(17) 0.06705(16) 0.0199(6) Uani 1 1 d .
H17 H 0.5808 0.6134 0.0555 0.024 Uiso 1 1 calc R
C18 C 0.60292(18) 0.73727(17) 0.12823(15) 0.0180(5) Uani 1 1 d .
C19 C 0.56757(18) 0.81805(16) 0.14499(15) 0.0179(5) Uani 1 1 d .
H19 H 0.6029 0.8655 0.1857 0.021 Uiso 1 1 calc R
C20 C 0.48048(18) 0.83060(16) 0.10268(15) 0.0173(5) Uani 1 1 d .
C21 C 0.43263(18) 0.76114(16) 0.03974(15) 0.0177(5) Uani 1 1 d .
H21 H 0.3744 0.7692 0.0086 0.021 Uiso 1 1 calc R
C22 C 0.26671(19) 0.49770(18) -0.09207(16) 0.0246(6) Uani 1 1 d .
H22A H 0.2405 0.4396 -0.0655 0.030 Uiso 1 1 calc R
H22B H 0.3085 0.4832 -0.1421 0.030 Uiso 1 1 calc R
C23 C 0.1801(2) 0.5370(2) -0.12808(18) 0.0325(7) Uani 1 1 d .
H23A H 0.1362 0.5481 -0.0795 0.049 Uiso 1 1 calc R
H23B H 0.1430 0.4931 -0.1742 0.049 Uiso 1 1 calc R
H23C H 0.2055 0.5950 -0.1537 0.049 Uiso 1 1 calc R
C24 C 0.3987(2) 0.40631(19) 0.39447(19) 0.0361(7) Uani 1 1 d .
H24A H 0.4710 0.4153 0.4072 0.043 Uiso 1 1 calc R
H24B H 0.3757 0.3416 0.3708 0.043 Uiso 1 1 calc R
C25 C 0.3470(3) 0.4240(2) 0.4801(2) 0.0562(10) Uani 1 1 d .
H25A H 0.3701 0.4878 0.5042 0.084 Uiso 1 1 calc R
H25B H 0.3623 0.3823 0.5234 0.084 Uiso 1 1 calc R
H25C H 0.2752 0.4134 0.4682 0.084 Uiso 1 1 calc R
C26 C 0.78610(19) 0.75608(18) 0.13634(17) 0.0258(6) Uani 1 1 d .
H26A H 0.7849 0.7253 0.0755 0.031 Uiso 1 1 calc R
H26B H 0.8394 0.7373 0.1717 0.031 Uiso 1 1 calc R
C27 C 0.8095(2) 0.85974(18) 0.13131(19) 0.0323(7) Uani 1 1 d .
H27A H 0.7615 0.8778 0.0905 0.049 Uiso 1 1 calc R
H27B H 0.8766 0.8776 0.1095 0.049 Uiso 1 1 calc R
H27C H 0.8056 0.8906 0.1907 0.049 Uiso 1 1 calc R
C28 C 0.04700(18) 0.74941(17) 0.05742(16) 0.0190(6) Uani 1 1 d .
C29 C 0.02485(19) 0.80854(18) -0.00506(16) 0.0239(6) Uani 1 1 d .
H29 H 0.0548 0.8718 0.0017 0.029 Uiso 1 1 calc R
C30 C -0.0401(2) 0.7756(2) -0.07642(17) 0.0289(7) Uani 1 1 d .
H30 H -0.0561 0.8165 -0.1175 0.035 Uiso 1 1 calc R
C31 C -0.08193(19) 0.6829(2) -0.08803(17) 0.0280(6) Uani 1 1 d .
H31 H -0.1251 0.6599 -0.1380 0.034 Uiso 1 1 calc R
C32 C -0.06082(19) 0.62413(19) -0.02696(17) 0.0249(6) Uani 1 1 d .
H32 H -0.0893 0.5606 -0.0351 0.030 Uiso 1 1 calc R
C33 C 0.00189(19) 0.65736(18) 0.04644(17) 0.0234(6) Uani 1 1 d .
H33 H 0.0140 0.6168 0.0894 0.028 Uiso 1 1 calc R
C34 C 0.07181(18) 0.86613(17) 0.22251(16) 0.0190(6) Uani 1 1 d .
C35 C 0.0951(2) 0.96144(18) 0.22255(17) 0.0258(6) Uani 1 1 d .
H35 H 0.1452 0.9890 0.1853 0.031 Uiso 1 1 calc R
C36 C 0.0451(2) 1.01619(19) 0.27724(18) 0.0319(7) Uani 1 1 d .
H36 H 0.0612 1.0813 0.2775 0.038 Uiso 1 1 calc R
C37 C -0.0278(2) 0.9764(2) 0.33109(18) 0.0321(7) Uani 1 1 d .
H37 H -0.0620 1.0141 0.3681 0.039 Uiso 1 1 calc R
C38 C -0.0515(2) 0.88141(19) 0.33163(17) 0.0291(7) Uani 1 1 d .
H38 H -0.1016 0.8542 0.3691 0.035 Uiso 1 1 calc R
C39 C -0.00180(19) 0.82629(18) 0.27716(16) 0.0234(6) Uani 1 1 d .
H39 H -0.0181 0.7612 0.2772 0.028 Uiso 1 1 calc R
C40 C 0.31490(19) 0.73842(17) 0.54343(16) 0.0210(6) Uani 1 1 d .
C41 C 0.4029(2) 0.76569(18) 0.59396(17) 0.0255(6) Uani 1 1 d .
H41 H 0.4534 0.8117 0.5741 0.031 Uiso 1 1 calc R
C42 C 0.4180(2) 0.72715(19) 0.67249(18) 0.0297(7) Uani 1 1 d .
H42 H 0.4779 0.7476 0.7069 0.036 Uiso 1 1 calc R
C43 C 0.3458(2) 0.6589(2) 0.70052(19) 0.0369(7) Uani 1 1 d .
H43 H 0.3562 0.6313 0.7538 0.044 Uiso 1 1 calc R
C44 C 0.2586(2) 0.6310(2) 0.65108(19) 0.0445(9) Uani 1 1 d .
H44 H 0.2088 0.5842 0.6707 0.053 Uiso 1 1 calc R
C45 C 0.2427(2) 0.6703(2) 0.57330(18) 0.0349(7) Uani 1 1 d .
H45 H 0.1820 0.6506 0.5400 0.042 Uiso 1 1 calc R
C46 C 0.28498(18) 0.90739(17) 0.46714(15) 0.0180(5) Uani 1 1 d .
C47 C 0.3665(2) 0.97313(17) 0.49921(16) 0.0222(6) Uani 1 1 d .
H47 H 0.4289 0.9554 0.5077 0.027 Uiso 1 1 calc R
C48 C 0.3578(2) 1.06417(18) 0.51885(16) 0.0246(6) Uani 1 1 d .
H48 H 0.4141 1.1086 0.5398 0.029 Uiso 1 1 calc R
C49 C 0.2668(2) 1.08992(19) 0.50789(17) 0.0277(6) Uani 1 1 d .
H49 H 0.2605 1.1521 0.5219 0.033 Uiso 1 1 calc R
C50 C 0.1853(2) 1.02592(19) 0.47668(17) 0.0300(7) Uani 1 1 d .
H50 H 0.1230 1.0441 0.4689 0.036 Uiso 1 1 calc R
C51 C 0.1937(2) 0.93488(19) 0.45656(16) 0.0267(6) Uani 1 1 d .
H51 H 0.1371 0.8910 0.4355 0.032 Uiso 1 1 calc R
C52 C 0.59948(18) 1.03883(16) 0.19155(16) 0.0187(6) Uani 1 1 d .
C53 C 0.66475(19) 1.06171(18) 0.26536(16) 0.0237(6) Uani 1 1 d .
H53 H 0.6427 1.0463 0.3226 0.028 Uiso 1 1 calc R
C54 C 0.7610(2) 1.1065(2) 0.25610(18) 0.0319(7) Uani 1 1 d .
H54 H 0.8048 1.1222 0.3068 0.038 Uiso 1 1 calc R
C55 C 0.7935(2) 1.1283(2) 0.17349(18) 0.0355(7) Uani 1 1 d .
H55 H 0.8596 1.1596 0.1674 0.043 Uiso 1 1 calc R
C56 C 0.7303(2) 1.1050(2) 0.09875(18) 0.0323(7) Uani 1 1 d .
H56 H 0.7534 1.1193 0.0416 0.039 Uiso 1 1 calc R
C57 C 0.63359(19) 1.06079(18) 0.10796(16) 0.0246(6) Uani 1 1 d .
H57 H 0.5901 1.0453 0.0570 0.029 Uiso 1 1 calc R
C58 C 0.39563(18) 1.06675(16) 0.19925(16) 0.0195(6) Uani 1 1 d .
C59 C 0.3870(2) 1.10768(18) 0.12028(18) 0.0312(7) Uani 1 1 d .
H59 H 0.4210 1.0896 0.0695 0.037 Uiso 1 1 calc R
C60 C 0.3295(2) 1.1745(2) 0.1152(2) 0.0395(8) Uani 1 1 d .
H60 H 0.3236 1.2021 0.0611 0.047 Uiso 1 1 calc R
C61 C 0.2805(2) 1.20086(19) 0.1894(2) 0.0364(8) Uani 1 1 d .
H61 H 0.2410 1.2469 0.1861 0.044 Uiso 1 1 calc R
C62 C 0.2884(2) 1.16079(19) 0.26836(19) 0.0312(7) Uani 1 1 d .
H62 H 0.2546 1.1794 0.3190 0.037 Uiso 1 1 calc R
C63 C 0.34567(19) 1.09348(17) 0.27358(17) 0.0238(6) Uani 1 1 d .
H63 H 0.3509 1.0656 0.3277 0.029 Uiso 1 1 calc R
C64 C 0.0276(3) 0.2756(3) 0.4102(2) 0.0549(10) Uani 1 1 d .
C65 C 0.0036(3) 0.2888(3) 0.3183(2) 0.0608(11) Uani 1 1 d .
H65A H 0.0094 0.2335 0.2802 0.091 Uiso 1 1 calc R
H65B H 0.0497 0.3417 0.2992 0.091 Uiso 1 1 calc R
H65C H -0.0644 0.3000 0.3136 0.091 Uiso 1 1 calc R
C66 C 0.0465(3) 0.3413(3) 0.5588(2) 0.0566(10) Uani 1 1 d .
H66A H 0.1158 0.3335 0.5692 0.068 Uiso 1 1 calc R
H66B H 0.0014 0.2873 0.5788 0.068 Uiso 1 1 calc R
C67 C 0.0287(3) 0.4284(2) 0.6087(2) 0.0628(11) Uani 1 1 d .
H67A H 0.0747 0.4811 0.5890 0.094 Uiso 1 1 calc R
H67B H 0.0394 0.4248 0.6727 0.094 Uiso 1 1 calc R
H67C H -0.0397 0.4359 0.5968 0.094 Uiso 1 1 calc R
H4N H 0.158(2) 0.7217(19) 0.2627(19) 0.038(9) Uiso 1 1 d .
H5N H 0.415(2) 0.840(2) 0.3685(19) 0.032(9) Uiso 1 1 d .
H6N H 0.375(2) 0.8991(19) 0.1152(18) 0.037(9) Uiso 1 1 d .
N1 N 0.32835(15) 0.56102(14) -0.02483(13) 0.0203(5) Uani 1 1 d .
N2 N 0.37948(16) 0.46770(14) 0.32612(13) 0.0224(5) Uani 1 1 d .
N3 N 0.69041(15) 0.72552(14) 0.17683(13) 0.0196(5) Uani 1 1 d .
N4 N 0.14978(15) 0.71116(14) 0.20488(14) 0.0189(5) Uani 1 1 d .
N5 N 0.40136(16) 0.79643(16) 0.39231(14) 0.0194(5) Uani 1 1 d .
N6 N 0.43841(17) 0.90960(14) 0.12243(13) 0.0182(5) Uani 1 1 d .
O1 O 0.23170(13) 0.37625(12) 0.28504(12) 0.0273(4) Uani 1 1 d .
O2 O 0.75671(14) 0.66291(15) 0.29145(12) 0.0373(5) Uani 1 1 d .
O3 O 0.45653(13) 0.59214(12) -0.11701(11) 0.0282(4) Uani 1 1 d .
O4 O 0.22397(12) 0.85385(11) 0.11091(11) 0.0220(4) Uani 1 1 d .
O5 O 0.20324(12) 0.73610(11) 0.39222(10) 0.0213(4) Uani 1 1 d .
O6 O 0.47009(12) 0.94798(11) 0.29984(10) 0.0217(4) Uani 1 1 d .
O7 O 0.02759(15) 0.34991(14) 0.46488(13) 0.0411(5) Uani 1 1 d .
O8 O 0.0462(3) 0.2050(2) 0.4361(2) 0.1124(13) Uani 1 1 d .
P1 P 0.13448(5) 0.79858(4) 0.14704(4) 0.01794(16) Uani 1 1 d .
P2 P 0.29365(5) 0.78866(4) 0.44143(4) 0.01833(16) Uani 1 1 d .
P3 P 0.47432(5) 0.98430(4) 0.21037(4) 0.01746(16) Uani 1 1 d .

loop_
_atom_site_aniso_label
_atom_site_aniso_U_11
_atom_site_aniso_U_22
_atom_site_aniso_U_33
_atom_site_aniso_U_23
_atom_site_aniso_U_13
_atom_site_aniso_U_12
C1 0.0264(16) 0.0183(14) 0.0188(13) -0.0028(11) -0.0004(11) 0.0058(12)
C2 0.0179(14) 0.0170(13) 0.0195(13) -0.0020(11) -0.0048(11) -0.0002(11)
C3 0.0219(14) 0.0233(14) 0.0147(13) -0.0007(11) -0.0004(11) 0.0024(11)
C4 0.0147(13) 0.0201(13) 0.0185(13) -0.0008(11) -0.0017(10) 0.0023(11)
C5 0.0177(14) 0.0200(13) 0.0156(13) 0.0023(10) -0.0016(11) 0.0020(11)
C6 0.0162(13) 0.0222(14) 0.0136(12) -0.0060(11) -0.0009(10) -0.0016(11)
C7 0.0176(14) 0.0202(14) 0.0220(14) -0.0048(11) -0.0030(11) 0.0035(11)
C8 0.0219(15) 0.0252(15) 0.0232(14) -0.0032(12) -0.0038(12) 0.0079(12)
C9 0.0190(14) 0.0269(15) 0.0133(12) 0.0007(11) -0.0030(10) 0.0059(12)
C10 0.0221(14) 0.0193(13) 0.0150(13) 0.0004(10) -0.0035(11) 0.0009(11)
C11 0.0226(15) 0.0206(14) 0.0137(12) -0.0003(10) -0.0032(11) 0.0052(11)
C12 0.0231(15) 0.0214(14) 0.0142(13) 0.0016(10) -0.0023(11) 0.0039(11)
C13 0.0230(15) 0.0172(13) 0.0169(13) 0.0006(10) -0.0062(11) 0.0014(11)
C14 0.0252(15) 0.0253(15) 0.0180(13) -0.0008(11) -0.0061(11) 0.0112(12)
C15 0.0219(15) 0.0182(13) 0.0180(13) 0.0004(11) -0.0010(11) 0.0064(11)
C16 0.0180(14) 0.0218(14) 0.0155(13) 0.0002(11) 0.0024(10) 0.0027(11)
C17 0.0207(14) 0.0197(14) 0.0199(13) -0.0014(11) 0.0027(11) 0.0063(11)
C18 0.0155(13) 0.0229(14) 0.0156(13) 0.0021(11) 0.0022(10) 0.0034(11)
C19 0.0180(14) 0.0186(13) 0.0155(13) -0.0013(10) 0.0018(10) 0.0005(11)
C20 0.0165(13) 0.0187(13) 0.0165(13) 0.0023(10) 0.0041(10) 0.0025(11)
C21 0.0142(13) 0.0233(14) 0.0155(13) 0.0029(11) -0.0009(10) 0.0028(11)
C22 0.0235(15) 0.0265(15) 0.0199(14) -0.0070(11) -0.0005(11) -0.0015(12)
C23 0.0300(17) 0.0429(18) 0.0222(15) -0.0003(13) -0.0050(13) 0.0023(14)
C24 0.0413(19) 0.0234(15) 0.0432(18) 0.0121(13) -0.0193(15) 0.0030(14)
C25 0.073(3) 0.058(2) 0.0315(19) 0.0183(16) -0.0151(18) -0.008(2)
C26 0.0168(14) 0.0338(16) 0.0267(15) -0.0015(12) 0.0014(12) 0.0065(12)
C27 0.0221(16) 0.0351(17) 0.0396(17) 0.0071(14) 0.0023(13) 0.0028(13)
C28 0.0157(13) 0.0239(14) 0.0168(13) -0.0018(11) 0.0034(10) 0.0032(11)
C29 0.0219(15) 0.0270(15) 0.0222(14) 0.0045(12) -0.0010(12) 0.0025(12)
C30 0.0233(15) 0.0412(18) 0.0218(15) 0.0085(13) -0.0055(12) 0.0035(14)
C31 0.0197(15) 0.0411(18) 0.0205(14) -0.0035(13) -0.0023(12) 0.0016(13)
C32 0.0193(15) 0.0259(15) 0.0270(15) -0.0023(12) -0.0001(12) -0.0003(12)
C33 0.0210(15) 0.0281(15) 0.0219(14) 0.0016(12) 0.0012(11) 0.0065(12)
C34 0.0157(14) 0.0233(14) 0.0182(13) -0.0004(11) -0.0041(11) 0.0055(11)
C35 0.0266(16) 0.0259(15) 0.0246(15) -0.0006(12) -0.0010(12) 0.0057(12)
C36 0.0378(18) 0.0251(15) 0.0327(16) -0.0068(13) -0.0046(14) 0.0103(14)
C37 0.0324(17) 0.0399(18) 0.0267(15) -0.0076(13) 0.0003(13) 0.0177(14)
C38 0.0247(16) 0.0390(18) 0.0245(15) 0.0004(13) 0.0044(12) 0.0089(13)
C39 0.0232(15) 0.0281(15) 0.0194(14) -0.0004(11) 0.0001(11) 0.0072(12)
C40 0.0220(15) 0.0249(14) 0.0152(13) 0.0000(11) 0.0024(11) 0.0026(12)
C41 0.0258(16) 0.0267(15) 0.0240(14) 0.0044(12) 0.0017(12) 0.0037(12)
C42 0.0297(17) 0.0334(16) 0.0263(15) 0.0030(13) -0.0066(13) 0.0070(14)
C43 0.0426(19) 0.0455(19) 0.0229(15) 0.0151(14) -0.0015(14) 0.0042(16)
C44 0.040(2) 0.056(2) 0.0317(17) 0.0207(16) -0.0015(15) -0.0159(16)
C45 0.0295(17) 0.0475(19) 0.0247(15) 0.0131(14) -0.0034(13) -0.0047(15)
C46 0.0217(14) 0.0227(14) 0.0099(12) -0.0001(10) 0.0010(10) 0.0059(12)
C47 0.0236(15) 0.0263(15) 0.0178(13) 0.0007(11) 0.0008(11) 0.0079(12)
C48 0.0265(16) 0.0266(15) 0.0189(14) -0.0030(11) 0.0017(12) 0.0023(12)
C49 0.0365(18) 0.0281(16) 0.0198(14) -0.0042(12) 0.0016(12) 0.0117(14)
C50 0.0291(17) 0.0376(17) 0.0254(15) -0.0057(13) -0.0024(13) 0.0157(14)
C51 0.0249(16) 0.0323(16) 0.0213(14) -0.0064(12) -0.0008(12) 0.0048(13)
C52 0.0219(14) 0.0161(13) 0.0172(13) -0.0010(10) 0.0000(11) 0.0026(11)
C53 0.0256(15) 0.0295(15) 0.0153(13) 0.0019(11) 0.0021(11) 0.0032(12)
C54 0.0238(16) 0.0429(18) 0.0250(15) -0.0011(13) -0.0025(12) -0.0027(14)
C55 0.0241(16) 0.0449(19) 0.0329(17) 0.0038(14) 0.0024(13) -0.0063(14)
C56 0.0269(16) 0.0465(19) 0.0231(15) 0.0081(13) 0.0049(13) 0.0032(14)
C57 0.0251(16) 0.0298(15) 0.0176(14) 0.0021(12) -0.0003(11) 0.0021(12)
C58 0.0198(14) 0.0166(13) 0.0209(14) -0.0013(11) -0.0025(11) 0.0019(11)
C59 0.0431(19) 0.0295(16) 0.0243(15) 0.0034(12) 0.0023(13) 0.0145(14)
C60 0.056(2) 0.0334(18) 0.0346(18) 0.0083(14) -0.0054(15) 0.0201(16)
C61 0.0360(18) 0.0271(16) 0.048(2) -0.0078(14) -0.0117(15) 0.0160(14)
C62 0.0275(16) 0.0312(16) 0.0348(17) -0.0092(13) 0.0000(13) 0.0104(13)
C63 0.0241(15) 0.0218(14) 0.0246(14) -0.0025(11) 0.0004(12) 0.0033(12)
C64 0.065(3) 0.043(2) 0.054(2) -0.0075(18) 0.0146(19) 0.0066(19)
C65 0.048(2) 0.086(3) 0.036(2) -0.0137(19) 0.0074(17) -0.013(2)
C66 0.076(3) 0.063(2) 0.0325(19) 0.0110(17) -0.0036(18) 0.015(2)
C67 0.083(3) 0.063(3) 0.0327(19) -0.0059(18) -0.0042(19) -0.008(2)
N1 0.0208(12) 0.0252(12) 0.0131(11) -0.0053(9) 0.0009(9) 0.0024(10)
N2 0.0248(13) 0.0177(11) 0.0242(12) 0.0014(9) -0.0065(10) 0.0038(10)
N3 0.0159(11) 0.0236(12) 0.0192(11) -0.0010(9) 0.0000(9) 0.0048(9)
N4 0.0223(12) 0.0232(12) 0.0125(11) -0.0004(9) 0.0002(9) 0.0081(10)
N5 0.0243(13) 0.0171(12) 0.0165(11) 0.0017(10) 0.0036(9) 0.0025(10)
N6 0.0169(13) 0.0171(11) 0.0209(12) -0.0011(9) -0.0013(10) 0.0052(10)
O1 0.0287(11) 0.0208(10) 0.0307(11) 0.0027(8) -0.0041(9) 0.0006(9)
O2 0.0235(11) 0.0619(14) 0.0308(11) 0.0136(10) -0.0020(9) 0.0151(10)
O3 0.0278(11) 0.0354(11) 0.0184(10) -0.0071(8) 0.0061(8) 0.0013(9)
O4 0.0200(10) 0.0257(10) 0.0199(9) 0.0022(8) 0.0014(8) 0.0031(8)
O5 0.0215(10) 0.0236(10) 0.0167(9) -0.0014(7) -0.0028(7) 0.0002(8)
O6 0.0252(10) 0.0213(9) 0.0180(9) 0.0039(7) 0.0020(8) 0.0019(8)
O7 0.0498(14) 0.0400(13) 0.0328(12) -0.0018(10) -0.0005(10) 0.0086(11)
O8 0.208(4) 0.056(2) 0.083(2) -0.0017(17) 0.012(2) 0.052(2)
P1 0.0177(4) 0.0213(4) 0.0150(3) 0.0002(3) -0.0001(3) 0.0048(3)
P2 0.0194(4) 0.0213(4) 0.0138(3) 0.0003(3) 0.0007(3) 0.0029(3)
P3 0.0193(4) 0.0169(3) 0.0159(3) 0.0004(3) 0.0016(3) 0.0029(3)

loop_
_atom_type_symbol
_atom_type_description
_atom_type_scat_dispersion_real
_atom_type_scat_dispersion_imag
_atom_type_scat_source
C C 0.0033 0.0016 'International Tables Vol C Tables 4.2.6.8 and 6.1.1.4'
H H 0.0000 0.0000 'International Tables Vol C Tables 4.2.6.8 and 6.1.1.4'
N N 0.0061 0.0033 'International Tables Vol C Tables 4.2.6.8 and 6.1.1.4'
O O 0.0106 0.0060 'International Tables Vol C Tables 4.2.6.8 and 6.1.1.4'
P P 0.1023 0.0942 'International Tables Vol C Tables 4.2.6.8 and 6.1.1.4'

loop_
_geom_angle_atom_site_label_1
_geom_angle_atom_site_label_2
_geom_angle_atom_site_label_3
_geom_angle
O1 C1 N2 122.5(2)
O1 C1 C2 120.4(2)
N2 C1 C2 117.1(2)
C3 C2 C7 120.5(2)
C3 C2 C1 118.5(2)
C7 C2 C1 121.0(2)
C2 C3 C4 120.7(2)
C2 C3 H3 119.6
C4 C3 H3 119.6
C3 C4 C5 118.6(2)
C3 C4 N4 118.7(2)
C5 C4 N4 122.7(2)
C6 C5 C4 120.0(2)
C6 C5 H5 120.0
C4 C5 H5 120.0
C5 C6 C7 121.5(2)
C5 C6 N1 119.1(2)
C7 C6 N1 119.3(2)
C6 C7 C2 118.3(2)
C6 C7 H7 120.8
C2 C7 H7 120.8
O2 C8 N3 122.6(2)
O2 C8 C9 121.4(2)
N3 C8 C9 116.0(2)
C14 C9 C10 120.2(2)
C14 C9 C8 120.2(2)
C10 C9 C8 119.6(2)
C11 C10 C9 121.1(2)
C11 C10 H10 119.4
C9 C10 H10 119.4
C10 C11 C12 118.4(2)
C10 C11 N5 120.3(2)
C12 C11 N5 121.3(2)
C13 C12 C11 119.9(2)
C13 C12 H12 120.1
C11 C12 H12 120.1
C12 C13 C14 121.9(2)
C12 C13 N2 117.5(2)
C14 C13 N2 120.4(2)
C13 C14 C9 118.3(2)
C13 C14 H14 120.8
C9 C14 H14 120.8
O3 C15 N1 122.7(2)
O3 C15 C16 120.8(2)
N1 C15 C16 116.5(2)
C21 C16 C17 120.3(2)
C21 C16 C15 120.2(2)
C17 C16 C15 119.5(2)
C18 C17 C16 119.0(2)
C18 C17 H17 120.5
C16 C17 H17 120.5
C17 C18 C19 121.2(2)
C17 C18 N3 120.2(2)
C19 C18 N3 118.6(2)
C18 C19 C20 120.6(2)
C18 C19 H19 119.7
C20 C19 H19 119.7
C19 C20 C21 118.3(2)
C19 C20 N6 122.2(2)
C21 C20 N6 119.5(2)
C16 C21 C20 120.6(2)
C16 C21 H21 119.7
C20 C21 H21 119.7
N1 C22 C23 112.8(2)
N1 C22 H22A 109.0
C23 C22 H22A 109.0
N1 C22 H22B 109.0
C23 C22 H22B 109.0
H22A C22 H22B 107.8
C22 C23 H23A 109.5
C22 C23 H23B 109.5
H23A C23 H23B 109.5
C22 C23 H23C 109.5
H23A C23 H23C 109.5
H23B C23 H23C 109.5
N2 C24 C25 112.4(2)
N2 C24 H24A 109.1
C25 C24 H24A 109.1
N2 C24 H24B 109.1
C25 C24 H24B 109.1
H24A C24 H24B 107.9
C24 C25 H25A 109.5
C24 C25 H25B 109.5
H25A C25 H25B 109.5
C24 C25 H25C 109.5
H25A C25 H25C 109.5
H25B C25 H25C 109.5
N3 C26 C27 112.4(2)
N3 C26 H26A 109.1
C27 C26 H26A 109.1
N3 C26 H26B 109.1
C27 C26 H26B 109.1
H26A C26 H26B 107.9
C26 C27 H27A 109.5
C26 C27 H27B 109.5
H27A C27 H27B 109.5
C26 C27 H27C 109.5
H27A C27 H27C 109.5
H27B C27 H27C 109.5
C33 C28 C29 118.7(2)
C33 C28 P1 124.10(19)
C29 C28 P1 117.24(19)
C30 C29 C28 120.6(2)
C30 C29 H29 119.7
C28 C29 H29 119.7
C29 C30 C31 120.0(2)
C29 C30 H30 120.0
C31 C30 H30 120.0
C32 C31 C30 119.9(2)
C32 C31 H31 120.0
C30 C31 H31 120.0
C31 C32 C33 120.4(3)
C31 C32 H32 119.8
C33 C32 H32 119.8
C28 C33 C32 120.4(2)
C28 C33 H33 119.8
C32 C33 H33 119.8
C35 C34 C39 119.7(2)
C35 C34 P1 118.07(19)
C39 C34 P1 122.2(2)
C36 C35 C34 119.9(3)
C36 C35 H35 120.1
C34 C35 H35 120.1
C37 C36 C35 120.2(3)
C37 C36 H36 119.9
C35 C36 H36 119.9
C36 C37 C38 120.4(3)
C36 C37 H37 119.8
C38 C37 H37 119.8
C37 C38 C39 119.7(3)
C37 C38 H38 120.1
C39 C38 H38 120.1
C38 C39 C34 120.2(2)
C38 C39 H39 119.9
C34 C39 H39 119.9
C45 C40 C41 118.2(2)
C45 C40 P2 120.0(2)
C41 C40 P2 121.77(19)
C42 C41 C40 121.3(3)
C42 C41 H41 119.4
C40 C41 H41 119.4
C43 C42 C41 119.6(3)
C43 C42 H42 120.2
C41 C42 H42 120.2
C44 C43 C42 119.8(3)
C44 C43 H43 120.1
C42 C43 H43 120.1
C43 C44 C45 120.7(3)
C43 C44 H44 119.6
C45 C44 H44 119.6
C44 C45 C40 120.4(3)
C44 C45 H45 119.8
C40 C45 H45 119.8
C47 C46 C51 118.5(2)
C47 C46 P2 122.00(19)
C51 C46 P2 119.5(2)
C48 C47 C46 120.9(2)
C48 C47 H47 119.6
C46 C47 H47 119.6
C49 C48 C47 119.7(3)
C49 C48 H48 120.2
C47 C48 H48 120.2
C50 C49 C48 120.3(3)
C50 C49 H49 119.8
C48 C49 H49 119.8
C49 C50 C51 120.2(3)
C49 C50 H50 119.9
C51 C50 H50 119.9
C50 C51 C46 120.5(3)
C50 C51 H51 119.8
C46 C51 H51 119.8
C57 C52 C53 118.8(2)
C57 C52 P3 123.54(19)
C53 C52 P3 117.62(19)
C54 C53 C52 120.6(2)
C54 C53 H53 119.7
C52 C53 H53 119.7
C55 C54 C53 120.0(3)
C55 C54 H54 120.0
C53 C54 H54 120.0
C54 C55 C56 120.5(3)
C54 C55 H55 119.8
C56 C55 H55 119.8
C57 C56 C55 119.7(3)
C57 C56 H56 120.2
C55 C56 H56 120.2
C56 C57 C52 120.4(2)
C56 C57 H57 119.8
C52 C57 H57 119.8
C59 C58 C63 119.6(2)
C59 C58 P3 121.89(19)
C63 C58 P3 118.48(19)
C60 C59 C58 120.5(3)
C60 C59 H59 119.8
C58 C59 H59 119.8
C59 C60 C61 119.6(3)
C59 C60 H60 120.2
C61 C60 H60 120.2
C62 C61 C60 120.5(3)
C62 C61 H61 119.7
C60 C61 H61 119.7
C61 C62 C63 120.0(3)
C61 C62 H62 120.0
C63 C62 H62 120.0
C62 C63 C58 119.8(2)
C62 C63 H63 120.1
C58 C63 H63 120.1
O8 C64 O7 122.1(4)
O8 C64 C65 125.0(3)
O7 C64 C65 112.8(3)
C64 C65 H65A 109.5
C64 C65 H65B 109.5
H65A C65 H65B 109.5
C64 C65 H65C 109.5
H65A C65 H65C 109.5
H65B C65 H65C 109.5
O7 C66 C67 106.9(3)
O7 C66 H66A 110.3
C67 C66 H66A 110.3
O7 C66 H66B 110.3
C67 C66 H66B 110.3
H66A C66 H66B 108.6
C66 C67 H67A 109.5
C66 C67 H67B 109.5
H67A C67 H67B 109.5
C66 C67 H67C 109.5
H67A C67 H67C 109.5
H67B C67 H67C 109.5
C15 N1 C6 122.2(2)
C15 N1 C22 120.3(2)
C6 N1 C22 117.4(2)
C1 N2 C13 120.7(2)
C1 N2 C24 118.8(2)
C13 N2 C24 118.3(2)
C8 N3 C18 121.5(2)
C8 N3 C26 121.6(2)
C18 N3 C26 116.80(19)
C4 N4 P1 124.53(17)
C4 N4 H4N 110.0(18)
P1 N4 H4N 117.6(18)
C11 N5 P2 125.41(19)
C11 N5 H5N 117(2)
P2 N5 H5N 113(2)
C20 N6 P3 123.10(17)
C20 N6 H6N 113.0(19)
P3 N6 H6N 110.7(19)
C64 O7 C66 116.4(3)
O4 P1 N4 117.82(11)
O4 P1 C34 112.45(11)
N4 P1 C34 103.11(11)
O4 P1 C28 109.99(11)
N4 P1 C28 105.54(12)
C34 P1 C28 107.15(11)
O5 P2 N5 118.40(11)
O5 P2 C46 111.81(11)
N5 P2 C46 102.58(12)
O5 P2 C40 110.90(11)
N5 P2 C40 103.46(12)
C46 P2 C40 108.93(11)
O6 P3 N6 117.61(11)
O6 P3 C58 112.64(11)
N6 P3 C58 102.16(11)
O6 P3 C52 109.25(11)
N6 P3 C52 106.38(11)
C58 P3 C52 108.20(12)

loop_
_geom_bond_atom_site_label_1
_geom_bond_atom_site_label_2
_geom_bond_distance
C1 O1 1.227(3)
C1 N2 1.359(3)
C1 C2 1.508(3)
C2 C3 1.387(3)
C2 C7 1.396(3)
C3 C4 1.392(3)
C3 H3 0.9500
C4 C5 1.401(3)
C4 N4 1.412(3)
C5 C6 1.378(3)
C5 H5 0.9500
C6 C7 1.392(3)
C6 N1 1.451(3)
C7 H7 0.9500
C8 O2 1.228(3)
C8 N3 1.365(3)
C8 C9 1.509(4)
C9 C14 1.390(3)
C9 C10 1.395(3)
C10 C11 1.393(3)
C10 H10 0.9500
C11 C12 1.398(3)
C11 N5 1.411(3)
C12 C13 1.383(3)
C12 H12 0.9500
C13 C14 1.388(4)
C13 N2 1.443(3)
C14 H14 0.9500
C15 O3 1.228(3)
C15 N1 1.354(3)
C15 C16 1.501(3)
C16 C21 1.386(3)
C16 C17 1.393(3)
C17 C18 1.380(3)
C17 H17 0.9500
C18 C19 1.381(3)
C18 N3 1.439(3)
C19 C20 1.393(3)
C19 H19 0.9500
C20 C21 1.403(3)
C20 N6 1.413(3)
C21 H21 0.9500
C22 N1 1.467(3)
C22 C23 1.525(4)
C22 H22A 0.9900
C22 H22B 0.9900
C23 H23A 0.9800
C23 H23B 0.9800
C23 H23C 0.9800
C24 N2 1.479(3)
C24 C25 1.513(4)
C24 H24A 0.9900
C24 H24B 0.9900
C25 H25A 0.9800
C25 H25B 0.9800
C25 H25C 0.9800
C26 N3 1.469(3)
C26 C27 1.521(4)
C26 H26A 0.9900
C26 H26B 0.9900
C27 H27A 0.9800
C27 H27B 0.9800
C27 H27C 0.9800
C28 C33 1.388(3)
C28 C29 1.402(3)
C28 P1 1.805(3)
C29 C30 1.382(3)
C29 H29 0.9500
C30 C31 1.387(4)
C30 H30 0.9500
C31 C32 1.379(4)
C31 H31 0.9500
C32 C33 1.389(4)
C32 H32 0.9500
C33 H33 0.9500
C34 C35 1.392(4)
C34 C39 1.392(3)
C34 P1 1.793(2)
C35 C36 1.390(4)
C35 H35 0.9500
C36 C37 1.378(4)
C36 H36 0.9500
C37 C38 1.387(4)
C37 H37 0.9500
C38 C39 1.389(3)
C38 H38 0.9500
C39 H39 0.9500
C40 C45 1.388(4)
C40 C41 1.392(4)
C40 P2 1.802(3)
C41 C42 1.383(4)
C41 H41 0.9500
C42 C43 1.378(4)
C42 H42 0.9500
C43 C44 1.376(4)
C43 H43 0.9500
C44 C45 1.381(4)
C44 H44 0.9500
C45 H45 0.9500
C46 C47 1.393(4)
C46 C51 1.396(3)
C46 P2 1.800(3)
C47 C48 1.387(3)
C47 H47 0.9500
C48 C49 1.382(4)
C48 H48 0.9500
C49 C50 1.376(4)
C49 H49 0.9500
C50 C51 1.388(4)
C50 H50 0.9500
C51 H51 0.9500
C52 C57 1.394(3)
C52 C53 1.395(3)
C52 P3 1.797(3)
C53 C54 1.380(4)
C53 H53 0.9500
C54 C55 1.373(4)
C54 H54 0.9500
C55 C56 1.390(4)
C55 H55 0.9500
C56 C57 1.383(4)
C56 H56 0.9500
C57 H57 0.9500
C58 C59 1.391(3)
C58 C63 1.394(3)
C58 P3 1.789(2)
C59 C60 1.382(4)
C59 H59 0.9500
C60 C61 1.383(4)
C60 H60 0.9500
C61 C62 1.383(4)
C61 H61 0.9500
C62 C63 1.385(4)
C62 H62 0.9500
C63 H63 0.9500
C64 O8 1.215(4)
C64 O7 1.323(4)
C64 C65 1.454(5)
C65 H65A 0.9800
C65 H65B 0.9800
C65 H65C 0.9800
C66 O7 1.453(4)
C66 C67 1.505(5)
C66 H66A 0.9900
C66 H66B 0.9900
C67 H67A 0.9800
C67 H67B 0.9800
C67 H67C 0.9800
N4 P1 1.661(2)
N4 H4N 0.87(3)
N5 P2 1.655(2)
N5 H5N 0.76(3)
N6 P3 1.665(2)
N6 H6N 0.86(3)
O4 P1 1.4843(18)
O5 P2 1.4885(18)
O6 P3 1.4895(17)
